data_4309285
loop_
_publ_author_name
'Yue-Ling Shen'
'Jiang-Gao Mao'

_publ_section_title
;
Syntheses, Crystal Structures, and Properties of Six New Lanthanide(III)
Transition Metal Tellurium(IV) Oxyhalides with Three Types of Structures
;
_journal_name_full 'Inorganic Chemistry'
_journal_page_first 5328
_journal_page_last 5335
_journal_paper_doi 10.1021/ic050420v
_journal_volume 44
_journal_year 2005
_chemical_formula_sum 'Br2 Cu Dy2 O13 Te5'
_chemical_formula_weight 1394.36
_chemical_name_systematic
; 
 ? 
;
_space_group_IT_number 14
_symmetry_cell_setting monoclinic
_symmetry_space_group_name_Hall '-P 2yn'
_symmetry_space_group_name_H-M 'P 1 21/n 1'
_atom_sites_solution_hydrogens geom
_atom_sites_solution_primary direct
_atom_sites_solution_secondary difmap
_audit_creation_method SHELXL-97
_cell_angle_alpha 90.00
_cell_angle_beta 104.577(2)
_cell_angle_gamma 90.00
_cell_formula_units_Z 4
_cell_length_a 15.397(4)
_cell_length_b 5.4637(13)
_cell_length_c 17.838(5)
_cell_measurement_temperature 293(2)
_cell_volume 1452.3(7)
_computing_structure_refinement 'SHELXL-97 (Sheldrick, 1997)'
_computing_structure_solution 'SHELXS-97 (Sheldrick, 1990)'
_diffrn_ambient_temperature 293(2)
_diffrn_measured_fraction_theta_full 0.996
_diffrn_measured_fraction_theta_max 0.996
_diffrn_measurement_device_type 'Rigaku Mercury CCD'
_diffrn_measurement_method 'narrow frame method'
_diffrn_radiation_monochromator graphite
_diffrn_radiation_source 'fine-focus sealed tube'
_diffrn_radiation_type MoK\a
_diffrn_radiation_wavelength 0.71073
_diffrn_reflns_av_R_equivalents 0.0376
_diffrn_reflns_av_sigmaI/netI 0.0350
_diffrn_reflns_limit_h_max 20
_diffrn_reflns_limit_h_min -20
_diffrn_reflns_limit_k_max 7
_diffrn_reflns_limit_k_min -5
_diffrn_reflns_limit_l_max 22
_diffrn_reflns_limit_l_min -23
_diffrn_reflns_number 11424
_diffrn_reflns_theta_full 28.28
_diffrn_reflns_theta_max 28.28
_diffrn_reflns_theta_min 2.36
_diffrn_standards_decay_% <1.0%
_exptl_absorpt_coefficient_mu 27.047
_exptl_absorpt_correction_T_max 1.0
_exptl_absorpt_correction_T_min 0.185
_exptl_absorpt_correction_type multi-scan
_exptl_crystal_colour yellow-green
_exptl_crystal_density_diffrn 6.377
_exptl_crystal_density_method 'not measured'
_exptl_crystal_description prism
_exptl_crystal_F_000 2380
_exptl_crystal_size_max 0.24
_exptl_crystal_size_mid 0.06
_exptl_crystal_size_min 0.06
_refine_diff_density_max 2.757
_refine_diff_density_min -2.267
_refine_diff_density_rms 0.363
_refine_ls_extinction_coef 0.00009(3)
_refine_ls_extinction_expression Fc^*^=kFc[1+0.001xFc^2^\l^3^/sin(2\q)]^-1/4^
_refine_ls_extinction_method SHELXL
_refine_ls_goodness_of_fit_ref 1.099
_refine_ls_hydrogen_treatment mixed
_refine_ls_matrix_type full
_refine_ls_number_parameters 209
_refine_ls_number_reflns 3589
_refine_ls_number_restraints 0
_refine_ls_restrained_S_all 1.099
_refine_ls_R_factor_all 0.0378
_refine_ls_R_factor_gt 0.0317
_refine_ls_shift/su_max 0.001
_refine_ls_shift/su_mean 0.000
_refine_ls_structure_factor_coef Fsqd
_refine_ls_weighting_details 'calc w=1/[\s^2^(Fo^2^)+(0.0399P)^2^+0.0000P] where P=(Fo^2^+2Fc^2^)/3'
_refine_ls_weighting_scheme calc
_refine_ls_wR_factor_gt 0.0754
_refine_ls_wR_factor_ref 0.0789
_reflns_number_gt 3217
_reflns_number_total 3589
_reflns_threshold_expression >2sigma(I)
_cod_data_source_file ic050420vsi20050321_070503.cif
_cod_data_source_block Dy2CuTe5O13Cl2
_cod_depositor_comments
;
The following automatic conversions were performed:
'_exptl_absorpt_correction_type' value 'Multi-scan' changed to
'multi-scan' according to
'/home/saulius/struct/CIF-dictionaries/cif_core.dic' dictionary named
'cif_core.dic' version 2.4.1 from 2010-06-29.

Automatic conversion script
Id: cif_fix_enum 1527 2010-12-29 10:47:43Z saulius 

The following automatic conversions were performed:

'_symmetry_cell_setting' tag value 'Monoclinc' was replaced with
'monoclinic' value.

Automatic conversion script
Id: cif_fix_values 1646 2011-03-28 12:23:43Z adriana 
;
_cod_original_cell_volume 1452.3(6)
_cod_database_code 4309285

loop_
_symmetry_equiv_pos_as_xyz
'x, y, z'
'-x+1/2, y+1/2, -z+1/2'
'-x, -y, -z'
'x-1/2, -y-1/2, z-1/2'

loop_
_atom_site_label
_atom_site_type_symbol
_atom_site_fract_x
_atom_site_fract_y
_atom_site_fract_z
_atom_site_U_iso_or_equiv
_atom_site_adp_type
_atom_site_occupancy
_atom_site_symmetry_multiplicity
_atom_site_calc_flag
_atom_site_refinement_flags
_atom_site_disorder_assembly
_atom_site_disorder_group
Dy1 Dy 0.47904(2) 0.23431(6) 0.07432(2) 0.00930(10) Uani 1 1 d . . .
Dy2 Dy 0.44630(3) 0.74536(6) 0.22034(2) 0.01143(10) Uani 1 1 d . . .
Cu1 Cu 0.40604(6) 0.33097(16) 0.34822(5) 0.00877(19) Uani 1 1 d . . .
Te1 Te 0.59998(3) 0.19805(9) 0.28923(3) 0.00911(12) Uani 1 1 d . . .
Te2 Te 0.53747(3) -0.17586(9) 0.44134(3) 0.00997(12) Uani 1 1 d . . .
Te3 Te 0.36067(3) 0.31334(9) -0.11539(3) 0.00837(12) Uani 1 1 d . . .
Te4 Te 0.30484(3) 0.70538(9) 0.04022(3) 0.00896(12) Uani 1 1 d . . .
Te5 Te 0.23204(3) 0.40114(8) 0.17459(3) 0.00976(12) Uani 1 1 d . . .
Br1 Br 0.74200(6) 0.72793(14) 0.32042(5) 0.01707(19) Uani 1 1 d . . .
Br2 Br 0.69876(6) 0.27054(14) 0.47038(5) 0.01541(18) Uani 1 1 d . . .
O1 O 0.5447(4) -0.0676(9) 0.3321(3) 0.0109(11) Uani 1 1 d . . .
O2 O 0.5395(4) 0.0620(9) 0.1939(3) 0.0117(11) Uani 1 1 d . . .
O3 O 0.5116(4) 0.4212(9) 0.2963(3) 0.0159(12) Uani 1 1 d . . .
O4 O 0.4335(4) -0.3507(9) 0.4039(3) 0.0144(12) Uani 1 1 d . . .
O5 O 0.4802(4) 0.1375(9) 0.4429(3) 0.0121(11) Uani 1 1 d . . .
O6 O 0.4021(4) 0.5361(9) -0.0285(3) 0.0109(11) Uani 1 1 d . . .
O7 O 0.4277(4) 0.0716(9) -0.0500(3) 0.0122(11) Uani 1 1 d . . .
O8 O 0.4519(4) 0.4413(9) -0.1571(3) 0.0131(11) Uani 1 1 d . . .
O9 O 0.3647(4) 0.4645(9) 0.1105(3) 0.0112(11) Uani 1 1 d . . .
O10 O 0.3827(4) 0.9356(9) 0.0999(3) 0.0115(11) Uani 1 1 d . . .
O11 O 0.2181(4) 0.7009(9) 0.1111(3) 0.0161(12) Uani 1 1 d . . .
O12 O 0.1394(4) 0.5352(9) 0.2152(3) 0.0134(12) Uani 1 1 d . . .
O13 O 0.3228(4) 0.5415(10) 0.2545(3) 0.0159(12) Uani 1 1 d . . .

loop_
_atom_site_aniso_label
_atom_site_aniso_U_11
_atom_site_aniso_U_22
_atom_site_aniso_U_33
_atom_site_aniso_U_23
_atom_site_aniso_U_13
_atom_site_aniso_U_12
Dy1 0.0121(2) 0.00720(18) 0.00960(19) -0.00037(12) 0.00461(15) 0.00016(13)
Dy2 0.0140(2) 0.00889(18) 0.01262(19) 0.00035(13) 0.00567(16) -0.00082(13)
Cu1 0.0113(5) 0.0061(4) 0.0099(4) -0.0006(3) 0.0045(4) -0.0003(3)
Te1 0.0109(3) 0.0074(2) 0.0100(2) -0.00141(17) 0.00436(19) -0.00154(18)
Te2 0.0117(3) 0.0082(2) 0.0111(2) -0.00118(18) 0.0048(2) 0.00028(18)
Te3 0.0094(2) 0.0067(2) 0.0094(2) 0.00030(17) 0.00306(19) -0.00054(18)
Te4 0.0095(3) 0.0070(2) 0.0105(2) 0.00096(17) 0.00281(19) -0.00080(17)
Te5 0.0111(3) 0.0074(2) 0.0124(2) -0.00198(17) 0.00585(19) -0.00104(18)
Br1 0.0211(5) 0.0117(4) 0.0191(4) -0.0002(3) 0.0064(4) -0.0004(3)
Br2 0.0174(5) 0.0136(4) 0.0163(4) 0.0000(3) 0.0061(3) 0.0002(3)
O1 0.016(3) 0.007(3) 0.011(3) 0.003(2) 0.005(2) 0.002(2)
O2 0.019(3) 0.008(3) 0.008(2) 0.000(2) 0.003(2) -0.005(2)
O3 0.024(3) 0.005(3) 0.022(3) 0.002(2) 0.013(3) 0.005(2)
O4 0.017(3) 0.010(3) 0.018(3) -0.003(2) 0.007(2) -0.003(2)
O5 0.016(3) 0.010(3) 0.011(3) -0.001(2) 0.006(2) 0.003(2)
O6 0.013(3) 0.008(2) 0.013(3) -0.005(2) 0.006(2) -0.001(2)
O7 0.019(3) 0.005(2) 0.013(3) 0.000(2) 0.004(2) 0.005(2)
O8 0.017(3) 0.009(3) 0.016(3) 0.002(2) 0.010(2) -0.003(2)
O9 0.015(3) 0.007(2) 0.012(3) 0.001(2) 0.004(2) 0.003(2)
O10 0.014(3) 0.006(2) 0.014(3) 0.000(2) 0.002(2) -0.005(2)
O11 0.018(3) 0.009(3) 0.025(3) 0.005(2) 0.012(3) 0.003(2)
O12 0.020(3) 0.008(3) 0.016(3) 0.000(2) 0.010(2) 0.003(2)
O13 0.016(3) 0.019(3) 0.015(3) -0.003(2) 0.008(2) -0.003(2)

loop_
_atom_type_symbol
_atom_type_description
_atom_type_scat_dispersion_real
_atom_type_scat_dispersion_imag
_atom_type_scat_source
O O 0.0106 0.0060 'International Tables Vol C Tables 4.2.6.8 and 6.1.1.4'
Cu Cu 0.3201 1.2651 'International Tables Vol C Tables 4.2.6.8 and 6.1.1.4'
Br Br -0.2901 2.4595 'International Tables Vol C Tables 4.2.6.8 and 6.1.1.4'
Te Te -0.5308 1.6751 'International Tables Vol C Tables 4.2.6.8 and 6.1.1.4'
Dy Dy -0.1892 4.4098 'International Tables Vol C Tables 4.2.6.8 and 6.1.1.4'

loop_
_geom_angle_atom_site_label_1
_geom_angle_atom_site_label_2
_geom_angle_atom_site_label_3
_geom_angle
_geom_angle_site_symmetry_1
_geom_angle_site_symmetry_3
_geom_angle_publ_flag
O2 Dy1 O7 75.74(18) . 3_655 ?
O2 Dy1 O10 70.14(19) . 1_545 ?
O7 Dy1 O10 89.2(2) 3_655 1_545 ?
O2 Dy1 O7 133.28(18) . . ?
O7 Dy1 O7 68.0(2) 3_655 . ?
O10 Dy1 O7 80.74(18) 1_545 . ?
O2 Dy1 O8 73.51(18) . 3_665 ?
O7 Dy1 O8 116.94(19) 3_655 3_665 ?
O10 Dy1 O8 127.43(18) 1_545 3_665 ?
O7 Dy1 O8 149.86(17) . 3_665 ?
O2 Dy1 O9 96.81(18) . . ?
O7 Dy1 O9 165.50(18) 3_655 . ?
O10 Dy1 O9 76.46(18) 1_545 . ?
O7 Dy1 O9 111.21(19) . . ?
O8 Dy1 O9 71.55(19) 3_665 . ?
O2 Dy1 O6 110.31(18) . 3_665 ?
O7 Dy1 O6 76.30(17) 3_655 3_665 ?
O10 Dy1 O6 164.64(17) 1_545 3_665 ?
O7 Dy1 O6 88.95(18) . 3_665 ?
O8 Dy1 O6 65.35(16) 3_665 3_665 ?
O9 Dy1 O6 118.16(17) . 3_665 ?
O2 Dy1 O6 160.88(17) . . ?
O7 Dy1 O6 122.29(17) 3_655 . ?
O10 Dy1 O6 113.23(18) 1_545 . ?
O7 Dy1 O6 64.81(16) . . ?
O8 Dy1 O6 91.10(18) 3_665 . ?
O9 Dy1 O6 66.98(16) . . ?
O6 Dy1 O6 71.7(2) 3_665 . ?
O2 Dy1 Te3 89.74(13) . 3_665 ?
O7 Dy1 Te3 96.49(14) 3_655 3_665 ?
O10 Dy1 Te3 157.09(13) 1_545 3_665 ?
O7 Dy1 Te3 121.96(13) . 3_665 ?
O8 Dy1 Te3 31.57(12) 3_665 3_665 ?
O9 Dy1 Te3 95.89(13) . 3_665 ?
O6 Dy1 Te3 33.90(11) 3_665 3_665 ?
O6 Dy1 Te3 82.29(12) . 3_665 ?
O2 Dy1 Te3 162.21(12) . . ?
O7 Dy1 Te3 96.09(13) 3_655 . ?
O10 Dy1 Te3 94.30(13) 1_545 . ?
O7 Dy1 Te3 31.27(12) . . ?
O8 Dy1 Te3 124.05(13) 3_665 . ?
O9 Dy1 Te3 87.45(13) . . ?
O6 Dy1 Te3 82.35(13) 3_665 . ?
O6 Dy1 Te3 33.87(11) . . ?
Te3 Dy1 Te3 107.051(15) 3_665 . ?
O2 Dy1 Dy2 35.03(13) . 1_545 ?
O7 Dy1 Dy2 79.57(13) 3_655 1_545 ?
O10 Dy1 Dy2 35.15(13) 1_545 1_545 ?
O7 Dy1 Dy2 107.91(12) . 1_545 ?
O8 Dy1 Dy2 102.17(12) 3_665 1_545 ?
O9 Dy1 Dy2 87.22(12) . 1_545 ?
O6 Dy1 Dy2 142.59(13) 3_665 1_545 ?
O6 Dy1 Dy2 145.66(12) . 1_545 ?
Te3 Dy1 Dy2 124.298(17) 3_665 1_545 ?
Te3 Dy1 Dy2 128.650(18) . 1_545 ?
O2 Dy1 Dy1 105.50(13) . 3_655 ?
O7 Dy1 Dy1 34.14(14) 3_655 3_655 ?
O10 Dy1 Dy1 83.95(13) 1_545 3_655 ?
O7 Dy1 Dy1 33.81(13) . 3_655 ?
O8 Dy1 Dy1 142.72(13) 3_665 3_655 ?
O9 Dy1 Dy1 143.16(13) . 3_655 ?
O6 Dy1 Dy1 81.18(11) 3_665 3_655 ?
O6 Dy1 Dy1 93.61(11) . 3_655 ?
Te3 Dy1 Dy1 112.86(2) 3_665 3_655 ?
Te3 Dy1 Dy1 63.010(18) . 3_655 ?
Dy2 Dy1 Dy1 94.45(2) 1_545 3_655 ?
O3 Dy2 O10 153.16(19) . . ?
O3 Dy2 O2 118.8(2) . 1_565 ?
O10 Dy2 O2 68.38(18) . 1_565 ?
O3 Dy2 O8 72.93(18) . 3_665 ?
O10 Dy2 O8 85.96(19) . 3_665 ?
O2 Dy2 O8 73.43(17) 1_565 3_665 ?
O3 Dy2 O1 75.43(18) . 1_565 ?
O10 Dy2 O1 126.59(16) . 1_565 ?
O2 Dy2 O1 64.43(17) 1_565 1_565 ?
O8 Dy2 O1 102.84(19) 3_665 1_565 ?
O3 Dy2 O13 75.6(2) . . ?
O10 Dy2 O13 105.08(19) . . ?
O2 Dy2 O13 160.60(19) 1_565 . ?
O8 Dy2 O13 125.28(17) 3_665 . ?
O1 Dy2 O13 111.02(18) 1_565 . ?
O3 Dy2 O12 114.64(18) . 2 ?
O10 Dy2 O12 89.64(18) . 2 ?
O2 Dy2 O12 92.56(17) 1_565 2 ?
O8 Dy2 O12 165.97(17) 3_665 2 ?
O1 Dy2 O12 69.36(18) 1_565 2 ?
O13 Dy2 O12 68.75(18) . 2 ?
O3 Dy2 O9 92.67(18) . . ?
O10 Dy2 O9 63.67(17) . . ?
O2 Dy2 O9 119.43(17) 1_565 . ?
O8 Dy2 O9 68.55(18) 3_665 . ?
O1 Dy2 O9 167.22(17) 1_565 . ?
O13 Dy2 O9 69.50(17) . . ?
O12 Dy2 O9 121.00(18) 2 . ?
O3 Dy2 Cu1 38.24(14) . . ?
O10 Dy2 Cu1 143.41(13) . . ?
O2 Dy2 Cu1 147.81(13) 1_565 . ?
O8 Dy2 Cu1 106.70(12) 3_665 . ?
O1 Dy2 Cu1 84.80(12) 1_565 . ?
O13 Dy2 Cu1 39.61(14) . . ?
O12 Dy2 Cu1 84.65(12) 2 . ?
O9 Dy2 Cu1 88.68(11) . . ?
O3 Dy2 Te4 125.94(14) . . ?
O10 Dy2 Te4 31.89(12) . . ?
O2 Dy2 Te4 97.75(13) 1_565 . ?
O8 Dy2 Te4 82.33(14) 3_665 . ?
O1 Dy2 Te4 158.23(11) 1_565 . ?
O13 Dy2 Te4 81.44(14) . . ?
O12 Dy2 Te4 100.79(13) 2 . ?
O9 Dy2 Te4 33.27(11) . . ?
Cu1 Dy2 Te4 114.30(2) . . ?
O3 Dy2 Te1 100.62(15) . 1_565 ?
O10 Dy2 Te1 95.68(12) . 1_565 ?
O2 Dy2 Te1 31.45(12) 1_565 1_565 ?
O8 Dy2 Te1 90.09(13) 3_665 1_565 ?
O1 Dy2 Te1 33.23(11) 1_565 1_565 ?
O13 Dy2 Te1 139.42(13) . 1_565 ?
O12 Dy2 Te1 77.08(13) 2 1_565 ?
O9 Dy2 Te1 150.37(11) . 1_565 ?
Cu1 Dy2 Te1 117.93(2) . 1_565 ?
Te4 Dy2 Te1 127.172(17) . 1_565 ?
O3 Dy2 Dy1 145.04(14) . 1_565 ?
O10 Dy2 Dy1 34.49(13) . 1_565 ?
O2 Dy2 Dy1 33.92(13) 1_565 1_565 ?
O8 Dy2 Dy1 76.28(12) 3_665 1_565 ?
O1 Dy2 Dy1 95.94(11) 1_565 1_565 ?
O13 Dy2 Dy1 137.51(14) . 1_565 ?
O12 Dy2 Dy1 92.62(11) 2 1_565 ?
O9 Dy2 Dy1 91.19(11) . 1_565 ?
Cu1 Dy2 Dy1 176.72(2) . 1_565 ?
Te4 Dy2 Dy1 64.400(17) . 1_565 ?
Te1 Dy2 Dy1 63.012(18) 1_565 1_565 ?
O4 Cu1 O12 171.3(2) 1_565 2_545 ?
O4 Cu1 O5 92.0(2) 1_565 . ?
O12 Cu1 O5 95.2(2) 2_545 . ?
O4 Cu1 O3 85.7(2) 1_565 . ?
O12 Cu1 O3 98.0(2) 2_545 . ?
O5 Cu1 O3 98.6(2) . . ?
O4 Cu1 O13 86.1(2) 1_565 . ?
O12 Cu1 O13 86.4(2) 2_545 . ?
O5 Cu1 O13 176.0(2) . . ?
O3 Cu1 O13 84.8(2) . . ?
O4 Cu1 O11 101.5(2) 1_565 2_545 ?
O12 Cu1 O11 74.3(2) 2_545 2_545 ?
O5 Cu1 O11 85.2(2) . 2_545 ?
O3 Cu1 O11 171.8(2) . 2_545 ?
O13 Cu1 O11 91.7(2) . 2_545 ?
O4 Cu1 Te5 140.54(16) 1_565 2_545 ?
O12 Cu1 Te5 35.66(15) 2_545 2_545 ?
O5 Cu1 Te5 86.57(16) . 2_545 ?
O3 Cu1 Te5 133.51(15) . 2_545 ?
O13 Cu1 Te5 92.73(15) . 2_545 ?
O11 Cu1 Te5 39.06(13) 2_545 2_545 ?
O4 Cu1 Dy2 72.56(16) 1_565 . ?
O12 Cu1 Dy2 104.94(15) 2_545 . ?
O5 Cu1 Dy2 137.22(16) . . ?
O3 Cu1 Dy2 42.17(15) . . ?
O13 Cu1 Dy2 45.26(15) . . ?
O11 Cu1 Dy2 136.21(15) 2_545 . ?
Te5 Cu1 Dy2 130.52(3) 2_545 . ?
O3 Te1 O2 96.7(3) . . ?
O3 Te1 O1 93.6(2) . . ?
O2 Te1 O1 83.9(2) . . ?
O3 Te1 Dy2 92.66(18) . 1_545 ?
O2 Te1 Dy2 41.27(15) . 1_545 ?
O1 Te1 Dy2 42.97(16) . 1_545 ?
O4 Te2 O5 96.1(2) . . ?
O4 Te2 O1 93.2(2) . . ?
O5 Te2 O1 83.9(2) . . ?
O4 Te2 O5 95.1(2) . 3_656 ?
O5 Te2 O5 74.5(2) . 3_656 ?
O1 Te2 O5 157.5(2) . 3_656 ?
O8 Te3 O7 99.1(2) . . ?
O8 Te3 O6 87.4(2) . . ?
O7 Te3 O6 85.8(2) . . ?
O8 Te3 Dy1 41.44(16) . 3_665 ?
O7 Te3 Dy1 96.88(17) . 3_665 ?
O6 Te3 Dy1 46.16(15) . 3_665 ?
O8 Te3 Dy1 99.91(17) . . ?
O7 Te3 Dy1 39.93(16) . . ?
O6 Te3 Dy1 46.36(16) . . ?
Dy1 Te3 Dy1 72.949(15) 3_665 . ?
O10 Te4 O9 87.4(2) . . ?
O10 Te4 O11 94.6(2) . . ?
O9 Te4 O11 82.4(2) . . ?
O10 Te4 O6 99.2(2) . . ?
O9 Te4 O6 78.7(2) . . ?
O11 Te4 O6 155.94(18) . . ?
O10 Te4 Dy2 41.82(16) . . ?
O9 Te4 Dy2 47.89(16) . . ?
O11 Te4 Dy2 77.36(18) . . ?
O6 Te4 Dy2 100.21(14) . . ?
O13 Te5 O12 92.3(2) . . ?
O13 Te5 O11 92.8(2) . . ?
O12 Te5 O11 85.1(2) . . ?
O13 Te5 Cu1 98.22(17) . 2 ?
O12 Te5 Cu1 37.72(16) . 2 ?
O11 Te5 Cu1 47.86(16) . 2 ?
Te1 O1 Te2 136.2(3) . . ?
Te1 O1 Dy2 103.8(2) . 1_545 ?
Te2 O1 Dy2 119.2(2) . 1_545 ?
Te1 O2 Dy1 132.1(2) . . ?
Te1 O2 Dy2 107.3(2) . 1_545 ?
Dy1 O2 Dy2 111.0(2) . 1_545 ?
Te1 O3 Cu1 122.2(3) . . ?
Te1 O3 Dy2 133.3(3) . . ?
Cu1 O3 Dy2 99.6(2) . . ?
Te2 O4 Cu1 133.6(3) . 1_545 ?
Te2 O5 Cu1 126.9(3) . . ?
Te2 O5 Te2 105.5(2) . 3_656 ?
Cu1 O5 Te2 123.6(3) . 3_656 ?
Te3 O6 Te4 122.5(3) . . ?
Te3 O6 Dy1 99.9(2) . 3_665 ?
Te4 O6 Dy1 125.7(2) . 3_665 ?
Te3 O6 Dy1 99.8(2) . . ?
Te4 O6 Dy1 96.99(18) . . ?
Dy1 O6 Dy1 108.3(2) 3_665 . ?
Te3 O7 Dy1 131.1(3) . 3_655 ?
Te3 O7 Dy1 108.8(2) . . ?
Dy1 O7 Dy1 112.0(2) 3_655 . ?
Te3 O8 Dy2 132.4(3) . 3_665 ?
Te3 O8 Dy1 107.0(2) . 3_665 ?
Dy2 O8 Dy1 111.7(2) 3_665 3_665 ?
Te4 O9 Dy1 117.3(2) . . ?
Te4 O9 Dy2 98.8(2) . . ?
Dy1 O9 Dy2 105.7(2) . . ?
Te4 O10 Dy1 135.0(3) . 1_565 ?
Te4 O10 Dy2 106.3(2) . . ?
Dy1 O10 Dy2 110.4(2) 1_565 . ?
Te5 O11 Te4 111.7(3) . . ?
Te5 O11 Cu1 93.1(2) . 2 ?
Te4 O11 Cu1 154.4(3) . 2 ?
Te5 O12 Cu1 106.6(2) . 2 ?
Te5 O12 Dy2 117.5(2) . 2_545 ?
Cu1 O12 Dy2 128.2(3) 2 2_545 ?
Te5 O13 Cu1 123.3(3) . . ?
Te5 O13 Dy2 118.5(2) . . ?
Cu1 O13 Dy2 95.1(2) . . ?

loop_
_geom_bond_atom_site_label_1
_geom_bond_atom_site_label_2
_geom_bond_distance
_geom_bond_site_symmetry_2
_geom_bond_publ_flag
Dy1 O2 2.303(5) . ?
Dy1 O7 2.315(5) 3_655 ?
Dy1 O10 2.327(5) 1_545 ?
Dy1 O7 2.335(5) . ?
Dy1 O8 2.380(5) 3_665 ?
Dy1 O9 2.381(5) . ?
Dy1 O6 2.518(5) 3_665 ?
Dy1 O6 2.529(5) . ?
Dy1 Te3 3.4389(8) 3_665 ?
Dy1 Te3 3.4432(10) . ?
Dy1 Dy2 3.8518(8) 1_545 ?
Dy1 Dy1 3.8554(9) 3_655 ?
Dy2 O3 2.302(5) . ?
Dy2 O10 2.365(5) . ?
Dy2 O2 2.369(5) 1_565 ?
Dy2 O8 2.378(5) 3_665 ?
Dy2 O1 2.408(5) 1_565 ?
Dy2 O13 2.411(5) . ?
Dy2 O12 2.517(5) 2 ?
Dy2 O9 2.556(5) . ?
Dy2 Cu1 3.3802(11) . ?
Dy2 Te4 3.4047(9) . ?
Dy2 Te1 3.4298(8) 1_565 ?
Dy2 Dy1 3.8517(8) 1_565 ?
Cu1 O4 1.995(5) 1_565 ?
Cu1 O12 1.995(5) 2_545 ?
Cu1 O5 2.074(5) . ?
Cu1 O3 2.122(6) . ?
Cu1 O13 2.164(6) . ?
Cu1 O11 2.320(6) 2_545 ?
Cu1 Te5 3.1250(12) 2_545 ?
Te1 O3 1.855(5) . ?
Te1 O2 1.874(5) . ?
Te1 O1 1.935(5) . ?
Te1 Dy2 3.4298(8) 1_545 ?
Te2 O4 1.839(6) . ?
Te2 O5 1.930(5) . ?
Te2 O1 2.065(5) . ?
Te2 O5 2.160(5) 3_656 ?
Te3 O8 1.883(5) . ?
Te3 O7 1.888(5) . ?
Te3 O6 1.947(5) . ?
Te3 Dy1 3.4389(9) 3_665 ?
Te4 O10 1.874(5) . ?
Te4 O9 1.890(5) . ?
Te4 O11 2.057(5) . ?
Te4 O6 2.351(5) . ?
Te5 O13 1.890(6) . ?
Te5 O12 1.901(5) . ?
Te5 O11 1.972(5) . ?
Te5 Cu1 3.1250(12) 2 ?
O1 Dy2 2.408(5) 1_545 ?
O2 Dy2 2.369(5) 1_545 ?
O4 Cu1 1.995(5) 1_545 ?
O5 Te2 2.160(5) 3_656 ?
O6 Dy1 2.518(5) 3_665 ?
O7 Dy1 2.315(5) 3_655 ?
O8 Dy2 2.378(5) 3_665 ?
O8 Dy1 2.380(5) 3_665 ?
O10 Dy1 2.327(5) 1_565 ?
O11 Cu1 2.320(6) 2 ?
O12 Cu1 1.995(5) 2 ?
O12 Dy2 2.517(5) 2_545 ?
